data_4129684
loop_
_publ_author_name
'Tsao, Fu An'
'Cao, Levy'
'Grimme, Stefan'
'Stephan, Douglas W.'

_publ_section_title
;
 Double FLP-Alkyne Exchange Reactions: A Facile Route to Te/B
 Heterocycles.
;
_journal_issue 41
_journal_name_full 'Journal of the American Chemical Society'
_journal_page_first 13264
_journal_page_last 13267
_journal_paper_doi 10.1021/jacs.5b09526
_journal_volume 137
_journal_year 2015
_chemical_formula_sum 'C37 H38 B Te'
_chemical_formula_weight 621.08
_space_group_IT_number 2
_space_group_name_Hall '-P 1'
_space_group_name_H-M_alt 'P -1'
_symmetry_cell_setting triclinic
_symmetry_space_group_name_H-M 'P -1'
_atom_sites_solution_hydrogens geom
_atom_sites_solution_primary direct
_atom_sites_solution_secondary difmap
_audit_creation_method SHELXL-97
_cell_angle_alpha 107.424(10)
_cell_angle_beta 91.189(10)
_cell_angle_gamma 96.810(10)
_cell_formula_units_Z 2
_cell_length_a 9.695(2)
_cell_length_b 10.677(2)
_cell_length_c 16.034(3)
_cell_measurement_reflns_used 9697
_cell_measurement_temperature 293(2)
_cell_measurement_theta_max 27.59
_cell_measurement_theta_min 2.44
_cell_volume 1569.6(5)
_computing_cell_refinement 'Bruker SAINT'
_computing_data_collection 'Bruker APEX2'
_computing_data_reduction 'Bruker SAINT'
_computing_molecular_graphics 'Bruker SHELXTL'
_computing_publication_material 'Bruker SHELXTL'
_computing_structure_refinement 'SHELXL-97 (Sheldrick, 2008)'
_computing_structure_solution 'SHELXS-97 (Sheldrick, 2008)'
_diffrn_ambient_temperature 293(2)
_diffrn_measured_fraction_theta_full 0.982
_diffrn_measured_fraction_theta_max 0.982
_diffrn_measurement_device_type 'Bruker APEX-II CCD'
_diffrn_measurement_method '\f and \w scans'
_diffrn_radiation_monochromator graphite
_diffrn_radiation_source 'fine-focus sealed tube'
_diffrn_radiation_type MoK\a
_diffrn_radiation_wavelength 0.71073
_diffrn_reflns_av_R_equivalents 0.0298
_diffrn_reflns_av_sigmaI/netI 0.0284
_diffrn_reflns_limit_h_max 12
_diffrn_reflns_limit_h_min -12
_diffrn_reflns_limit_k_max 13
_diffrn_reflns_limit_k_min -13
_diffrn_reflns_limit_l_max 20
_diffrn_reflns_limit_l_min -20
_diffrn_reflns_number 26525
_diffrn_reflns_theta_full 27.61
_diffrn_reflns_theta_max 27.61
_diffrn_reflns_theta_min 1.33
_exptl_absorpt_coefficient_mu 0.968
_exptl_absorpt_correction_T_max 0.7456
_exptl_absorpt_correction_T_min 0.7037
_exptl_absorpt_correction_type multi-scan
_exptl_absorpt_process_details SADABS
_exptl_crystal_colour yellow
_exptl_crystal_density_diffrn 1.254
_exptl_crystal_description block
_exptl_crystal_F_000 578
_exptl_crystal_size_max 0.10
_exptl_crystal_size_mid 0.10
_exptl_crystal_size_min 0.10
_refine_diff_density_max 0.397
_refine_diff_density_min -0.236
_refine_diff_density_rms 0.058
_refine_ls_extinction_method none
_refine_ls_goodness_of_fit_ref 1.049
_refine_ls_hydrogen_treatment constr
_refine_ls_matrix_type full
_refine_ls_number_parameters 352
_refine_ls_number_reflns 7167
_refine_ls_number_restraints 0
_refine_ls_restrained_S_all 1.049
_refine_ls_R_factor_all 0.0263
_refine_ls_R_factor_gt 0.0221
_refine_ls_shift/su_max 0.000
_refine_ls_shift/su_mean 0.000
_refine_ls_structure_factor_coef Fsqd
_refine_ls_weighting_details 'calc w=1/[\s^2^(Fo^2^)+(0.0195P)^2^+0.6860P] where P=(Fo^2^+2Fc^2^)/3'
_refine_ls_weighting_scheme calc
_refine_ls_wR_factor_gt 0.0498
_refine_ls_wR_factor_ref 0.0519
_reflns_number_gt 6541
_reflns_number_total 7167
_reflns_threshold_expression >2sigma(I)
_cod_data_source_file ja5b09526_si_003.cif
_cod_data_source_block jt027_0m
_cod_depositor_comments
;
The following automatic conversions were performed:

data item '_symmetry_cell_setting' value 'Triclinic' was changed to
'triclinic' in accordance with the
/home/saulius/struct/COD-crude-data/automatic-downloads/DataCite-retrospective/ACS/depositions/lib/dictionaries/cif_core.dic
dictionary named 'cif_core.dic' version 2.4.2 last updated on
2011-04-26.

Automatic conversion script
Id: cif_fix_values 6909 2019-04-08 15:41:33Z antanas 
;
_cod_original_sg_symbol_H-M P-1
_cod_database_code 4129684

loop_
_symmetry_equiv_pos_as_xyz
'x, y, z'
'-x, -y, -z'

loop_
_atom_site_label
_atom_site_type_symbol
_atom_site_fract_x
_atom_site_fract_y
_atom_site_fract_z
_atom_site_U_iso_or_equiv
_atom_site_adp_type
_atom_site_occupancy
_atom_site_symmetry_multiplicity
_atom_site_calc_flag
_atom_site_refinement_flags
Te1 Te -0.146636(12) 0.105757(10) 0.413981(7) 0.02077(4) Uani 1 1 d .
C1 C -0.22773(17) -0.05769(17) 0.45217(11) 0.0209(3) Uani 1 1 d .
C5 C -0.26953(17) -0.02349(16) 0.54417(10) 0.0199(3) Uani 1 1 d .
C10 C -0.39623(19) -0.08262(19) 0.56384(12) 0.0294(4) Uani 1 1 d .
H10A H -0.4554 -0.1407 0.5188 0.035 Uiso 1 1 calc R
C2 C -0.24290(18) -0.18277(17) 0.39625(11) 0.0235(4) Uani 1 1 d .
H2A H -0.2789 -0.2489 0.4196 0.028 Uiso 1 1 calc R
C15 C -0.23625(17) -0.38266(16) 0.24816(11) 0.0207(3) Uani 1 1 d .
C20 C -0.28833(18) -0.42739(17) 0.16042(11) 0.0249(4) Uani 1 1 d .
H20A H -0.3029 -0.3656 0.1319 0.030 Uiso 1 1 calc R
C19 C -0.3188(2) -0.56176(18) 0.11505(13) 0.0320(4) Uani 1 1 d .
H19A H -0.3560 -0.5887 0.0576 0.038 Uiso 1 1 calc R
C18 C -0.2935(2) -0.65494(19) 0.15562(15) 0.0372(5) Uani 1 1 d .
H18A H -0.3133 -0.7447 0.1253 0.045 Uiso 1 1 calc R
C17 C -0.2389(2) -0.61473(18) 0.24117(15) 0.0357(5) Uani 1 1 d .
H17A H -0.2204 -0.6775 0.2680 0.043 Uiso 1 1 calc R
C16 C -0.21155(19) -0.48015(18) 0.28729(12) 0.0272(4) Uani 1 1 d .
H16A H -0.1762 -0.4544 0.3451 0.033 Uiso 1 1 calc R
C3 C -0.14759(17) -0.13283(16) 0.25214(11) 0.0204(3) Uani 1 1 d .
H3A H -0.1337 -0.1697 0.1931 0.025 Uiso 1 1 calc R
C4 C -0.11122(16) 0.00005(16) 0.28527(10) 0.0180(3) Uani 1 1 d .
C21 C -0.04658(17) 0.08483(15) 0.23474(10) 0.0181(3) Uani 1 1 d .
C26 C 0.05991(18) 0.18925(16) 0.27178(11) 0.0218(3) Uani 1 1 d .
H26A H 0.0928 0.2049 0.3294 0.026 Uiso 1 1 calc R
C25 C 0.11701(18) 0.26952(17) 0.22414(11) 0.0230(4) Uani 1 1 d .
H25A H 0.1877 0.3379 0.2503 0.028 Uiso 1 1 calc R
C24 C 0.07035(17) 0.24964(16) 0.13735(11) 0.0200(3) Uani 1 1 d .
C27 C 0.13183(18) 0.34379(18) 0.08793(11) 0.0243(4) Uani 1 1 d .
C40 C 0.0527(2) 0.31806(19) -0.00066(12) 0.0313(4) Uani 1 1 d .
H40A H 0.0580 0.2290 -0.0364 0.047 Uiso 1 1 calc R
H40B H 0.0936 0.3789 -0.0296 0.047 Uiso 1 1 calc R
H40C H -0.0430 0.3302 0.0085 0.047 Uiso 1 1 calc R
C38 C 0.2857(2) 0.3260(3) 0.07331(17) 0.0510(6) Uani 1 1 d .
H38A H 0.2921 0.2361 0.0397 0.077 Uiso 1 1 calc R
H38B H 0.3361 0.3461 0.1289 0.077 Uiso 1 1 calc R
H38C H 0.3247 0.3847 0.0423 0.077 Uiso 1 1 calc R
C39 C 0.1195(2) 0.48802(19) 0.14205(13) 0.0385(5) Uani 1 1 d .
H39A H 0.0233 0.4980 0.1508 0.058 Uiso 1 1 calc R
H39B H 0.1581 0.5471 0.1112 0.058 Uiso 1 1 calc R
H39C H 0.1695 0.5086 0.1978 0.058 Uiso 1 1 calc R
C23 C -0.03289(18) 0.14296(16) 0.09989(10) 0.0211(3) Uani 1 1 d .
H23A H -0.0636 0.1255 0.0417 0.025 Uiso 1 1 calc R
C22 C -0.09091(17) 0.06228(16) 0.14741(11) 0.0199(3) Uani 1 1 d .
H22A H -0.1600 -0.0075 0.1207 0.024 Uiso 1 1 calc R
C8 C -0.22419(17) 0.09171(17) 0.69906(11) 0.0214(3) Uani 1 1 d .
H8A H -0.1658 0.1512 0.7438 0.026 Uiso 1 1 calc R
C7 C -0.34938(17) 0.03182(16) 0.71983(10) 0.0193(3) Uani 1 1 d .
C6 C -0.18468(17) 0.06476(16) 0.61340(11) 0.0202(3) Uani 1 1 d .
H6A H -0.1004 0.1061 0.6020 0.024 Uiso 1 1 calc R
C9 C -0.43472(19) -0.05547(19) 0.64994(11) 0.0280(4) Uani 1 1 d .
H9A H -0.5193 -0.0963 0.6614 0.034 Uiso 1 1 calc R
C11 C -0.39316(18) 0.06374(18) 0.81471(11) 0.0233(4) Uani 1 1 d .
C13 C -0.2678(2) 0.0810(3) 0.87828(13) 0.0474(6) Uani 1 1 d .
H13A H -0.2269 0.0002 0.8647 0.071 Uiso 1 1 calc R
H13B H -0.2974 0.1024 0.9371 0.071 Uiso 1 1 calc R
H13C H -0.2003 0.1513 0.8730 0.071 Uiso 1 1 calc R
C12 C -0.4576(3) 0.1939(2) 0.83725(14) 0.0512(6) Uani 1 1 d .
H12A H -0.4857 0.2157 0.8964 0.077 Uiso 1 1 calc R
H12B H -0.5372 0.1836 0.7980 0.077 Uiso 1 1 calc R
H12C H -0.3901 0.2637 0.8314 0.077 Uiso 1 1 calc R
C14 C -0.5020(3) -0.0444(3) 0.82626(14) 0.0593(8) Uani 1 1 d .
H14A H -0.4637 -0.1266 0.8125 0.089 Uiso 1 1 calc R
H14B H -0.5823 -0.0540 0.7878 0.089 Uiso 1 1 calc R
H14C H -0.5283 -0.0207 0.8858 0.089 Uiso 1 1 calc R
B3 B -0.2086(2) -0.22988(19) 0.29959(13) 0.0207(4) Uani 1 1 d .
C45 C -0.4344(2) -0.5307(2) 0.64083(14) 0.0407(5) Uani 1 1 d .
H45A H -0.5174 -0.5367 0.6683 0.049 Uiso 1 1 calc R
C44 C -0.4053(2) -0.4344(2) 0.60006(14) 0.0402(5) Uani 1 1 d .
H44A H -0.4687 -0.3755 0.6002 0.048 Uiso 1 1 calc R
C43 C -0.2814(2) -0.4250(2) 0.55882(12) 0.0334(4) Uani 1 1 d .
H43A H -0.2629 -0.3606 0.5309 0.040 Uiso 1 1 calc R
C42 C -0.1843(2) -0.51216(18) 0.55913(11) 0.0264(4) Uani 1 1 d .
C41 C -0.0540(2) -0.50274(18) 0.51756(12) 0.0300(4) Uani 1 1 d .
C47 C -0.2142(2) -0.60835(18) 0.60152(12) 0.0297(4) Uani 1 1 d .
H47A H -0.1499 -0.6656 0.6034 0.036 Uiso 1 1 calc R
C46 C -0.3394(2) -0.6186(2) 0.64068(13) 0.0353(4) Uani 1 1 d .
H46A H -0.3599 -0.6847 0.6670 0.042 Uiso 1 1 calc R

loop_
_atom_site_aniso_label
_atom_site_aniso_U_11
_atom_site_aniso_U_22
_atom_site_aniso_U_33
_atom_site_aniso_U_23
_atom_site_aniso_U_13
_atom_site_aniso_U_12
Te1 0.02738(7) 0.01667(6) 0.01744(6) 0.00433(4) 0.00429(4) 0.00128(4)
C1 0.0205(8) 0.0235(8) 0.0197(8) 0.0085(7) 0.0022(7) 0.0021(7)
C5 0.0218(8) 0.0200(8) 0.0187(8) 0.0069(7) 0.0016(7) 0.0033(7)
C10 0.0259(9) 0.0355(10) 0.0212(9) 0.0046(8) -0.0022(7) -0.0068(8)
C2 0.0290(9) 0.0202(8) 0.0218(8) 0.0086(7) 0.0031(7) -0.0003(7)
C15 0.0194(8) 0.0192(8) 0.0240(8) 0.0069(7) 0.0081(7) 0.0022(6)
C20 0.0250(9) 0.0214(8) 0.0269(9) 0.0053(7) 0.0055(7) 0.0028(7)
C19 0.0292(10) 0.0245(9) 0.0346(10) -0.0010(8) 0.0046(8) -0.0011(8)
C18 0.0333(11) 0.0172(9) 0.0542(13) 0.0005(9) 0.0149(10) 0.0005(8)
C17 0.0365(11) 0.0223(9) 0.0558(13) 0.0197(9) 0.0181(10) 0.0104(8)
C16 0.0275(9) 0.0262(9) 0.0317(10) 0.0128(8) 0.0094(8) 0.0067(7)
C3 0.0231(9) 0.0215(8) 0.0159(8) 0.0048(6) 0.0021(6) 0.0017(7)
C4 0.0180(8) 0.0205(8) 0.0160(7) 0.0063(6) 0.0011(6) 0.0023(6)
C21 0.0209(8) 0.0158(7) 0.0185(8) 0.0060(6) 0.0039(6) 0.0033(6)
C26 0.0258(9) 0.0225(8) 0.0159(8) 0.0062(7) -0.0006(7) -0.0015(7)
C25 0.0237(9) 0.0216(8) 0.0215(8) 0.0067(7) -0.0011(7) -0.0057(7)
C24 0.0211(8) 0.0203(8) 0.0207(8) 0.0087(7) 0.0046(7) 0.0045(7)
C27 0.0233(9) 0.0289(9) 0.0236(9) 0.0141(7) 0.0028(7) -0.0010(7)
C40 0.0415(11) 0.0321(10) 0.0235(9) 0.0144(8) 0.0051(8) 0.0016(8)
C38 0.0279(11) 0.0822(18) 0.0638(15) 0.0524(15) 0.0127(10) 0.0080(11)
C39 0.0594(14) 0.0259(10) 0.0296(10) 0.0134(8) -0.0041(10) -0.0081(9)
C23 0.0260(9) 0.0224(8) 0.0155(8) 0.0058(7) 0.0014(7) 0.0050(7)
C22 0.0207(8) 0.0163(8) 0.0208(8) 0.0039(6) -0.0003(7) 0.0003(6)
C8 0.0203(8) 0.0230(8) 0.0192(8) 0.0045(7) -0.0012(7) 0.0008(7)
C7 0.0187(8) 0.0217(8) 0.0190(8) 0.0073(7) 0.0019(6) 0.0058(6)
C6 0.0173(8) 0.0214(8) 0.0228(8) 0.0084(7) 0.0025(7) 0.0018(6)
C9 0.0209(9) 0.0374(10) 0.0230(9) 0.0084(8) 0.0036(7) -0.0054(8)
C11 0.0214(9) 0.0285(9) 0.0196(8) 0.0063(7) 0.0044(7) 0.0043(7)
C13 0.0340(12) 0.0892(19) 0.0207(10) 0.0159(11) 0.0029(9) 0.0168(12)
C12 0.0684(17) 0.0577(15) 0.0318(11) 0.0086(11) 0.0162(11) 0.0365(13)
C14 0.0757(18) 0.0646(16) 0.0263(11) 0.0100(11) 0.0153(11) -0.0268(14)
B3 0.0212(9) 0.0184(9) 0.0231(9) 0.0073(8) 0.0011(8) 0.0018(7)
C45 0.0262(10) 0.0498(13) 0.0386(12) 0.0065(10) 0.0031(9) -0.0062(9)
C44 0.0296(11) 0.0462(13) 0.0416(12) 0.0081(10) -0.0075(9) 0.0070(9)
C43 0.0372(11) 0.0354(11) 0.0275(10) 0.0116(8) -0.0067(8) 0.0001(9)
C42 0.0335(10) 0.0253(9) 0.0160(8) 0.0020(7) 0.0005(7) -0.0025(8)
C41 0.0415(11) 0.0264(9) 0.0200(9) 0.0056(7) 0.0030(7) 0.0003(8)
C47 0.0396(11) 0.0227(9) 0.0247(9) 0.0046(7) 0.0053(8) 0.0017(8)
C46 0.0405(12) 0.0326(10) 0.0290(10) 0.0077(8) 0.0077(9) -0.0064(9)

loop_
_atom_type_symbol
_atom_type_description
_atom_type_scat_dispersion_real
_atom_type_scat_dispersion_imag
_atom_type_scat_source
C C 0.0033 0.0016 'International Tables Vol C Tables 4.2.6.8 and 6.1.1.4'
H H 0.0000 0.0000 'International Tables Vol C Tables 4.2.6.8 and 6.1.1.4'
B B 0.0013 0.0007 'International Tables Vol C Tables 4.2.6.8 and 6.1.1.4'
Te Te -0.5308 1.6751 'International Tables Vol C Tables 4.2.6.8 and 6.1.1.4'

loop_
_geom_angle_atom_site_label_1
_geom_angle_atom_site_label_2
_geom_angle_atom_site_label_3
_geom_angle
_geom_angle_site_symmetry_1
C1 Te1 C4 96.66(6) .
C2 C1 C5 123.86(15) .
C2 C1 Te1 122.06(12) .
C5 C1 Te1 114.07(11) .
C6 C5 C10 117.85(15) .
C6 C5 C1 122.15(15) .
C10 C5 C1 119.99(15) .
C9 C10 C5 120.77(17) .
C9 C10 H10A 119.6 .
C5 C10 H10A 119.6 .
C1 C2 B3 128.71(15) .
C1 C2 H2A 115.6 .
B3 C2 H2A 115.6 .
C20 C15 C16 116.78(16) .
C20 C15 B3 120.93(15) .
C16 C15 B3 122.29(16) .
C19 C20 C15 121.79(17) .
C19 C20 H20A 119.1 .
C15 C20 H20A 119.1 .
C18 C19 C20 119.86(19) .
C18 C19 H19A 120.1 .
C20 C19 H19A 120.1 .
C17 C18 C19 120.01(18) .
C17 C18 H18A 120.0 .
C19 C18 H18A 120.0 .
C18 C17 C16 120.10(18) .
C18 C17 H17A 120.0 .
C16 C17 H17A 120.0 .
C17 C16 C15 121.42(18) .
C17 C16 H16A 119.3 .
C15 C16 H16A 119.3 .
C4 C3 B3 128.31(15) .
C4 C3 H3A 115.8 .
B3 C3 H3A 115.8 .
C3 C4 C21 124.22(15) .
C3 C4 Te1 122.36(12) .
C21 C4 Te1 113.40(11) .
C22 C21 C26 117.73(14) .
C22 C21 C4 120.28(15) .
C26 C21 C4 121.99(14) .
C25 C26 C21 121.21(15) .
C25 C26 H26A 119.4 .
C21 C26 H26A 119.4 .
C26 C25 C24 121.28(16) .
C26 C25 H25A 119.4 .
C24 C25 H25A 119.4 .
C23 C24 C25 117.27(14) .
C23 C24 C27 122.92(14) .
C25 C24 C27 119.81(15) .
C24 C27 C40 111.73(14) .
C24 C27 C38 109.11(14) .
C40 C27 C38 109.48(16) .
C24 C27 C39 109.40(14) .
C40 C27 C39 106.95(15) .
C38 C27 C39 110.15(18) .
C27 C40 H40A 109.5 .
C27 C40 H40B 109.5 .
H40A C40 H40B 109.5 .
C27 C40 H40C 109.5 .
H40A C40 H40C 109.5 .
H40B C40 H40C 109.5 .
C27 C38 H38A 109.5 .
C27 C38 H38B 109.5 .
H38A C38 H38B 109.5 .
C27 C38 H38C 109.5 .
H38A C38 H38C 109.5 .
H38B C38 H38C 109.5 .
C27 C39 H39A 109.5 .
C27 C39 H39B 109.5 .
H39A C39 H39B 109.5 .
C27 C39 H39C 109.5 .
H39A C39 H39C 109.5 .
H39B C39 H39C 109.5 .
C22 C23 C24 121.71(15) .
C22 C23 H23A 119.1 .
C24 C23 H23A 119.1 .
C23 C22 C21 120.75(15) .
C23 C22 H22A 119.6 .
C21 C22 H22A 119.6 .
C6 C8 C7 121.79(16) .
C6 C8 H8A 119.1 .
C7 C8 H8A 119.1 .
C8 C7 C9 116.91(15) .
C8 C7 C11 121.41(15) .
C9 C7 C11 121.65(15) .
C8 C6 C5 120.99(15) .
C8 C6 H6A 119.5 .
C5 C6 H6A 119.5 .
C10 C9 C7 121.68(16) .
C10 C9 H9A 119.2 .
C7 C9 H9A 119.2 .
C14 C11 C13 108.94(18) .
C14 C11 C7 111.59(15) .
C13 C11 C7 110.98(14) .
C14 C11 C12 108.19(19) .
C13 C11 C12 108.91(18) .
C7 C11 C12 108.16(14) .
C11 C13 H13A 109.5 .
C11 C13 H13B 109.5 .
H13A C13 H13B 109.5 .
C11 C13 H13C 109.5 .
H13A C13 H13C 109.5 .
H13B C13 H13C 109.5 .
C11 C12 H12A 109.5 .
C11 C12 H12B 109.5 .
H12A C12 H12B 109.5 .
C11 C12 H12C 109.5 .
H12A C12 H12C 109.5 .
H12B C12 H12C 109.5 .
C11 C14 H14A 109.5 .
C11 C14 H14B 109.5 .
H14A C14 H14B 109.5 .
C11 C14 H14C 109.5 .
H14A C14 H14C 109.5 .
H14B C14 H14C 109.5 .
C3 B3 C2 121.78(15) .
C3 B3 C15 119.28(15) .
C2 B3 C15 118.94(15) .
C44 C45 C46 119.81(19) .
C44 C45 H45A 120.1 .
C46 C45 H45A 120.1 .
C45 C44 C43 120.3(2) .
C45 C44 H44A 119.9 .
C43 C44 H44A 119.9 .
C44 C43 C42 120.34(18) .
C44 C43 H43A 119.8 .
C42 C43 H43A 119.8 .
C47 C42 C43 118.88(18) .
C47 C42 C41 120.01(17) .
C43 C42 C41 121.10(17) .
C41 C41 C42 178.9(3) 2_546
C46 C47 C42 120.24(18) .
C46 C47 H47A 119.9 .
C42 C47 H47A 119.9 .
C47 C46 C45 120.41(19) .
C47 C46 H46A 119.8 .
C45 C46 H46A 119.8 .

loop_
_geom_bond_atom_site_label_1
_geom_bond_atom_site_label_2
_geom_bond_distance
_geom_bond_site_symmetry_2
Te1 C1 2.0912(16) .
Te1 C4 2.0921(16) .
C1 C2 1.356(2) .
C1 C5 1.487(2) .
C5 C6 1.396(2) .
C5 C10 1.399(2) .
C10 C9 1.392(2) .
C10 H10A 0.9300 .
C2 B3 1.536(3) .
C2 H2A 0.9300 .
C15 C20 1.405(2) .
C15 C16 1.407(2) .
C15 B3 1.579(2) .
C20 C19 1.393(3) .
C20 H20A 0.9300 .
C19 C18 1.383(3) .
C19 H19A 0.9300 .
C18 C17 1.382(3) .
C18 H18A 0.9300 .
C17 C16 1.395(3) .
C17 H17A 0.9300 .
C16 H16A 0.9300 .
C3 C4 1.357(2) .
C3 B3 1.532(2) .
C3 H3A 0.9300 .
C4 C21 1.481(2) .
C21 C22 1.397(2) .
C21 C26 1.402(2) .
C26 C25 1.386(2) .
C26 H26A 0.9300 .
C25 C24 1.400(2) .
C25 H25A 0.9300 .
C24 C23 1.398(2) .
C24 C27 1.532(2) .
C27 C40 1.534(2) .
C27 C38 1.539(3) .
C27 C39 1.545(3) .
C40 H40A 0.9600 .
C40 H40B 0.9600 .
C40 H40C 0.9600 .
C38 H38A 0.9600 .
C38 H38B 0.9600 .
C38 H38C 0.9600 .
C39 H39A 0.9600 .
C39 H39B 0.9600 .
C39 H39C 0.9600 .
C23 C22 1.391(2) .
C23 H23A 0.9300 .
C22 H22A 0.9300 .
C8 C6 1.388(2) .
C8 C7 1.398(2) .
C8 H8A 0.9300 .
C7 C9 1.401(2) .
C7 C11 1.537(2) .
C6 H6A 0.9300 .
C9 H9A 0.9300 .
C11 C14 1.526(3) .
C11 C13 1.527(3) .
C11 C12 1.539(3) .
C13 H13A 0.9600 .
C13 H13B 0.9600 .
C13 H13C 0.9600 .
C12 H12A 0.9600 .
C12 H12B 0.9600 .
C12 H12C 0.9600 .
C14 H14A 0.9600 .
C14 H14B 0.9600 .
C14 H14C 0.9600 .
C45 C44 1.381(3) .
C45 C46 1.391(3) .
C45 H45A 0.9300 .
C44 C43 1.391(3) .
C44 H44A 0.9300 .
C43 C42 1.401(3) .
C43 H43A 0.9300 .
C42 C47 1.399(2) .
C42 C41 1.448(3) .
C41 C41 1.202(4) 2_546
C47 C46 1.386(3) .
C47 H47A 0.9300 .
C46 H46A 0.9300 .

loop_
_geom_torsion_atom_site_label_1
_geom_torsion_atom_site_label_2
_geom_torsion_atom_site_label_3
_geom_torsion_atom_site_label_4
_geom_torsion
_geom_torsion_site_symmetry_4
C4 Te1 C1 C2 -0.85(15) .
C4 Te1 C1 C5 -179.43(12) .
C2 C1 C5 C6 135.59(18) .
Te1 C1 C5 C6 -45.86(19) .
C2 C1 C5 C10 -43.0(2) .
Te1 C1 C5 C10 135.56(15) .
C6 C5 C10 C9 -1.0(3) .
C1 C5 C10 C9 177.64(17) .
C5 C1 C2 B3 177.74(16) .
Te1 C1 C2 B3 -0.7(3) .
C16 C15 C20 C19 2.2(2) .
B3 C15 C20 C19 -177.31(16) .
C15 C20 C19 C18 -2.1(3) .
C20 C19 C18 C17 0.4(3) .
C19 C18 C17 C16 1.2(3) .
C18 C17 C16 C15 -1.1(3) .
C20 C15 C16 C17 -0.6(3) .
B3 C15 C16 C17 178.88(17) .
B3 C3 C4 C21 177.01(16) .
B3 C3 C4 Te1 -4.5(2) .
C1 Te1 C4 C3 3.26(14) .
C1 Te1 C4 C21 -178.10(11) .
C3 C4 C21 C22 39.5(2) .
Te1 C4 C21 C22 -139.08(13) .
C3 C4 C21 C26 -140.42(17) .
Te1 C4 C21 C26 40.97(19) .
C22 C21 C26 C25 1.6(2) .
C4 C21 C26 C25 -178.50(16) .
C21 C26 C25 C24 0.2(3) .
C26 C25 C24 C23 -2.0(3) .
C26 C25 C24 C27 177.54(16) .
C23 C24 C27 C40 7.9(2) .
C25 C24 C27 C40 -171.60(16) .
C23 C24 C27 C38 -113.3(2) .
C25 C24 C27 C38 67.2(2) .
C23 C24 C27 C39 126.18(18) .
C25 C24 C27 C39 -53.4(2) .
C25 C24 C23 C22 2.2(2) .
C27 C24 C23 C22 -177.33(15) .
C24 C23 C22 C21 -0.5(2) .
C26 C21 C22 C23 -1.4(2) .
C4 C21 C22 C23 178.69(15) .
C6 C8 C7 C9 -1.0(2) .
C6 C8 C7 C11 -179.14(15) .
C7 C8 C6 C5 0.3(2) .
C10 C5 C6 C8 0.7(2) .
C1 C5 C6 C8 -177.90(15) .
C5 C10 C9 C7 0.3(3) .
C8 C7 C9 C10 0.7(3) .
C11 C7 C9 C10 178.84(17) .
C8 C7 C11 C14 -159.78(19) .
C9 C7 C11 C14 22.1(2) .
C8 C7 C11 C13 -38.1(2) .
C9 C7 C11 C13 143.84(19) .
C8 C7 C11 C12 81.3(2) .
C9 C7 C11 C12 -96.7(2) .
C4 C3 B3 C2 2.6(3) .
C4 C3 B3 C15 -177.04(16) .
C1 C2 B3 C3 0.5(3) .
C1 C2 B3 C15 -179.93(17) .
C20 C15 B3 C3 -39.1(2) .
C16 C15 B3 C3 141.48(17) .
C20 C15 B3 C2 141.33(17) .
C16 C15 B3 C2 -38.1(2) .
C46 C45 C44 C43 0.0(3) .
C45 C44 C43 C42 -0.8(3) .
C44 C43 C42 C47 0.0(3) .
C44 C43 C42 C41 -179.16(18) .
C47 C42 C41 C41 44(13) 2_546
C43 C42 C41 C41 -136(13) 2_546
C43 C42 C47 C46 1.5(3) .
C41 C42 C47 C46 -179.37(17) .
C42 C47 C46 C45 -2.2(3) .
C44 C45 C46 C47 1.4(3) .
